data_4105502
loop_
_publ_author_name
'Michael J. Katz'
'Daniel B. Leznoff'

_publ_contact_author_address
; 
Daniel B. Leznoff
Department of Chemistry
Simon Fraser University
Burnaby, British Columbia
CANADA   V5A 1S6
;
_publ_contact_author_email dleznoff@sfu.ca
_publ_contact_author_fax 1-778-782-3765
_publ_contact_author_name 'Daniel B. Leznoff'
_publ_contact_author_phone 1-778-782-4887
_publ_section_title
;
 Highly Birefringent Cyanoaurate Coordination Polymers: The Effect of
 Polarizable C-X Bonds (X = Cl, Br)
;
_journal_name_full 'Journal of the American Chemical Society'
_journal_page_first 18435
_journal_page_last 18444
_journal_paper_doi 10.1021/ja907519c
_journal_volume 131
_journal_year 2009
_chemical_formula_moiety 'C19 H10 Au2 Br1 Mn1 N7'
_chemical_formula_sum 'C19 H10 Au2 Br Mn N7'
_chemical_formula_weight 865.10
_space_group_IT_number 14
_symmetry_cell_setting monoclinic
_symmetry_space_group_name_Hall '-P 2ybc'
_symmetry_space_group_name_H-M 'P 1 21/c 1'
_atom_sites_solution_hydrogens geom
_atom_sites_solution_primary direct
_atom_sites_solution_secondary difmap
_cell_angle_alpha 90
_cell_angle_beta 113.855(2)
_cell_angle_gamma 90
_cell_formula_units_Z 4
_cell_length_a 9.4193(15)
_cell_length_b 25.448(4)
_cell_length_c 9.8955(16)
_cell_measurement_reflns_used 9932
_cell_measurement_temperature 293
_cell_measurement_theta_max 28.488
_cell_measurement_theta_min 1.600
_cell_volume 2169.3(6)
_computing_cell_refinement ' Bruker SMART APEX II'
_computing_data_collection ' Bruker SMART APEX II'
_computing_data_reduction ' Bruker SMART APEX II'
_computing_molecular_graphics ORTEP/PovRay
_computing_publication_material 'CRYSTALS (Betteridge et al., 2003)'
_computing_structure_refinement 'CRYSTALS (Betteridge et al., 2003)'
_computing_structure_solution ' SIR92 (Altomare et al, 1994)'
_diffrn_ambient_temperature 293
_diffrn_measured_fraction_theta_full 0.996
_diffrn_measured_fraction_theta_max 0.946
_diffrn_measurement_device_type 'Bruker SMART APEX-II CCD'
_diffrn_measurement_method '\w and \f scans'
_diffrn_radiation_monochromator graphite
_diffrn_radiation_source 'sealed tube'
_diffrn_radiation_type 'Mo K\a'
_diffrn_radiation_wavelength 0.71073
_diffrn_reflns_av_R_equivalents 0.038
_diffrn_reflns_limit_h_max 12
_diffrn_reflns_limit_h_min -12
_diffrn_reflns_limit_k_max 33
_diffrn_reflns_limit_k_min -33
_diffrn_reflns_limit_l_max 12
_diffrn_reflns_limit_l_min -13
_diffrn_reflns_number 25479
_diffrn_reflns_theta_full 27.063
_diffrn_reflns_theta_max 28.488
_diffrn_reflns_theta_min 1.600
_exptl_absorpt_coefficient_mu 15.928
_exptl_absorpt_correction_T_max 0.746
_exptl_absorpt_correction_T_min 0.352
_exptl_absorpt_correction_type multi-scan
_exptl_crystal_colour 'pale yellow'
_exptl_crystal_density_diffrn 2.649
_exptl_crystal_description plate
_exptl_crystal_F_000 1564
_exptl_crystal_size_max 0.28
_exptl_crystal_size_mid 0.13
_exptl_crystal_size_min 0.05
_refine_diff_density_max 0.72
_refine_diff_density_min -0.59
_refine_ls_extinction_method none
_refine_ls_goodness_of_fit_ref 0.6134
_refine_ls_hydrogen_treatment constr
_refine_ls_matrix_type full
_refine_ls_number_parameters 272
_refine_ls_number_reflns 3309
_refine_ls_number_restraints 0
_refine_ls_R_factor_all 0.0442
_refine_ls_R_factor_gt 0.0225
_refine_ls_shift/su_max 0.002485
_refine_ls_structure_factor_coef F
_refine_ls_weighting_details
;
 Method= Modified Sheldrick 
 w=1/[\s^2^(F^2^) + ( 0.01P)^2^ + 0.00P] 
 ,where P=(max(Fo^2^,0) + 2Fc^2^)/3 
;
_refine_ls_weighting_scheme calc
_refine_ls_wR_factor_all 0.0265
_refine_ls_wR_factor_gt 0.0212
_refine_ls_wR_factor_ref 0.0205
_reflns_limit_h_max 11
_reflns_limit_h_min -12
_reflns_limit_k_max 33
_reflns_limit_k_min 0
_reflns_limit_l_max 13
_reflns_limit_l_min 0
_reflns_number_gt 3510
_reflns_number_total 5207
_reflns_threshold_expression I>2.0\s(I)
_oxford_diffrn_Wilson_B_factor 3.25
_oxford_diffrn_Wilson_scale 275.70
_oxford_refine_ls_r_factor_ref 0.0209
_oxford_refine_ls_scale 0.06344(4)
_oxford_reflns_number_all 5207
_oxford_reflns_threshold_expression_ref I>2.5\s(I)
_cod_data_source_file ja907519c_si_001_5.cif
_cod_data_source_block Mn(BrTerpy)[Au(CN)2]2
_cod_original_cell_volume 2169.4(6)
_cod_original_sg_symbol_H-M 'P 1 21/c 1 '
_cod_original_formula_sum 'C19 H10 Au2 Br1 Mn1 N7'
_cod_database_code 4105502

loop_
_symmetry_equiv_pos_as_xyz
x,y,z
-x,-y,-z
-x,y+1/2,-z+1/2
x,-y+1/2,z+1/2

loop_
_atom_site_label
_atom_site_type_symbol
_atom_site_fract_x
_atom_site_fract_y
_atom_site_fract_z
_atom_site_U_iso_or_equiv
_atom_site_occupancy
_atom_site_adp_type
_atom_site_refinement_flags_posn
Mn1 Mn -0.15104(8) 0.61263(3) -0.23107(8) 0.0347 1.0000 Uani .
Au1 Au 0.32852(2) 0.612664(9) 0.28006(2) 0.0418 1.0000 Uani .
Au2 Au -0.40486(3) 0.457317(9) -0.05856(3) 0.0447 1.0000 Uani .
Br1 Br 0.31169(8) 0.75198(3) -0.48947(8) 0.0683 1.0000 Uani .
N3 N 0.0092(5) 0.55436(18) -0.2781(5) 0.0433 1.0000 Uani .
N4 N 0.0008(5) 0.65693(17) -0.3150(5) 0.0356 1.0000 Uani .
N5 N -0.2015(5) 0.69929(17) -0.2257(4) 0.0379 1.0000 Uani .
N11 N 0.0127(5) 0.61963(19) 0.0070(5) 0.0497 1.0000 Uani .
N12 N 0.6510(6) 0.60934(19) 0.5478(5) 0.0522 1.0000 Uani .
N21 N -0.2757(6) 0.5544(2) -0.1650(6) 0.0568 1.0000 Uani .
N22 N -0.4849(8) 0.3520(3) 0.0554(8) 0.0848 1.0000 Uani .
C11 C 0.1248(6) 0.6171(2) 0.1103(6) 0.0397 1.0000 Uani .
C12 C 0.5317(6) 0.6102(2) 0.4508(6) 0.0436 1.0000 Uani .
C21 C -0.3287(7) 0.5201(2) -0.1283(7) 0.0492 1.0000 Uani .
C22 C -0.4620(7) 0.3913(3) 0.0119(7) 0.0547 1.0000 Uani .
C31 C 0.0118(7) 0.5030(2) -0.2501(7) 0.0563 1.0000 Uani .
C32 C 0.1104(8) 0.4680(3) -0.2782(7) 0.0621 1.0000 Uani .
C33 C 0.2097(8) 0.4875(3) -0.3341(7) 0.0648 1.0000 Uani .
C34 C 0.2120(7) 0.5408(3) -0.3592(7) 0.0583 1.0000 Uani .
C35 C 0.1105(6) 0.5736(2) -0.3305(6) 0.0415 1.0000 Uani .
C41 C 0.1051(6) 0.6316(2) -0.3526(6) 0.0421 1.0000 Uani .
C42 C 0.2008(7) 0.6585(3) -0.4055(6) 0.0506 1.0000 Uani .
C43 C 0.1847(7) 0.7121(3) -0.4206(6) 0.0504 1.0000 Uani .
C44 C 0.0792(6) 0.7384(2) -0.3822(6) 0.0438 1.0000 Uani .
C45 C -0.0098(6) 0.7093(2) -0.3269(5) 0.0370 1.0000 Uani .
C51 C -0.1246(6) 0.7338(2) -0.2764(6) 0.0377 1.0000 Uani .
C52 C -0.1483(7) 0.7873(2) -0.2760(7) 0.0524 1.0000 Uani .
C53 C -0.2524(8) 0.8067(2) -0.2219(7) 0.0562 1.0000 Uani .
C54 C -0.3290(7) 0.7724(2) -0.1693(7) 0.0548 1.0000 Uani .
C55 C -0.3012(7) 0.7193(2) -0.1746(6) 0.0471 1.0000 Uani .
H311 H -0.0557 0.4899 -0.2082 0.055(6) 1.0000 Uiso R
H321 H 0.1085 0.4317 -0.2583 0.062(6) 1.0000 Uiso R
H331 H 0.2772 0.4650 -0.3554 0.064(6) 1.0000 Uiso R
H341 H 0.2814 0.5553 -0.3964 0.061(6) 1.0000 Uiso R
H421 H 0.2752 0.6406 -0.4305 0.051(6) 1.0000 Uiso R
H441 H 0.0681 0.7754 -0.3932 0.044(6) 1.0000 Uiso R
H521 H -0.0943 0.8110 -0.3116 0.053(6) 1.0000 Uiso R
H531 H -0.2713 0.8429 -0.2226 0.058(6) 1.0000 Uiso R
H541 H -0.3997 0.7844 -0.1308 0.057(6) 1.0000 Uiso R
H551 H -0.3534 0.6951 -0.1403 0.048(6) 1.0000 Uiso R

loop_
_atom_site_aniso_label
_atom_site_aniso_U_11
_atom_site_aniso_U_22
_atom_site_aniso_U_33
_atom_site_aniso_U_23
_atom_site_aniso_U_13
_atom_site_aniso_U_12
Mn1 0.0324(4) 0.0342(4) 0.0328(4) 0.0008(4) 0.0085(3) -0.0008(4)
Au1 0.03520(11) 0.05006(14) 0.03242(11) -0.00274(10) 0.00585(8) 0.00190(11)
Au2 0.04717(13) 0.04327(13) 0.04876(14) -0.00364(11) 0.02464(11) -0.00645(11)
Br1 0.0534(4) 0.0920(5) 0.0667(5) 0.0165(4) 0.0318(4) -0.0083(4)
N3 0.046(3) 0.041(3) 0.036(3) -0.001(2) 0.010(2) 0.010(2)
N4 0.034(2) 0.038(3) 0.033(2) -0.002(2) 0.0120(19) 0.001(2)
N5 0.037(2) 0.041(3) 0.035(2) 0.000(2) 0.013(2) 0.001(2)
N11 0.045(3) 0.054(3) 0.038(3) -0.002(2) 0.004(2) 0.007(2)
N12 0.046(3) 0.056(3) 0.041(3) 0.000(3) 0.003(2) 0.001(3)
N21 0.054(3) 0.056(4) 0.060(3) 0.004(3) 0.023(3) -0.010(3)
N22 0.106(5) 0.067(4) 0.108(5) 0.002(4) 0.070(5) -0.011(4)
C11 0.043(3) 0.031(3) 0.041(3) -0.001(3) 0.013(3) 0.003(3)
C12 0.044(3) 0.045(4) 0.038(3) -0.005(3) 0.013(3) 0.001(3)
C21 0.052(4) 0.048(4) 0.052(4) -0.001(3) 0.026(3) -0.002(3)
C22 0.061(4) 0.052(4) 0.061(4) -0.001(3) 0.035(3) -0.003(3)
C31 0.061(4) 0.043(4) 0.060(4) 0.001(3) 0.020(3) 0.006(3)
C32 0.070(5) 0.039(4) 0.069(5) -0.001(3) 0.020(4) 0.017(3)
C33 0.066(5) 0.052(4) 0.071(5) -0.012(4) 0.023(4) 0.026(4)
C34 0.053(4) 0.068(5) 0.058(4) -0.012(4) 0.027(3) 0.013(3)
C35 0.035(3) 0.052(4) 0.035(3) -0.007(3) 0.012(2) 0.006(3)
C41 0.038(3) 0.049(4) 0.037(3) -0.004(3) 0.012(3) 0.006(3)
C42 0.043(3) 0.064(4) 0.050(4) 0.000(3) 0.026(3) 0.006(3)
C43 0.043(3) 0.068(5) 0.039(3) 0.007(3) 0.015(3) -0.007(3)
C44 0.044(3) 0.042(4) 0.046(3) 0.006(3) 0.019(3) -0.002(3)
C45 0.038(3) 0.041(3) 0.028(3) -0.004(2) 0.010(2) 0.000(3)
C51 0.041(3) 0.034(3) 0.035(3) 0.001(2) 0.012(2) 0.000(2)
C52 0.065(4) 0.041(4) 0.057(4) 0.002(3) 0.032(3) -0.001(3)
C53 0.067(4) 0.042(4) 0.063(4) -0.003(3) 0.029(4) 0.011(3)
C54 0.057(4) 0.052(4) 0.061(4) -0.008(3) 0.029(3) 0.006(3)
C55 0.049(3) 0.047(4) 0.050(4) -0.004(3) 0.024(3) -0.006(3)

loop_
_geom_angle_atom_site_label_1
_geom_angle_site_symmetry_1
_geom_angle_atom_site_label_2
_geom_angle_atom_site_label_3
_geom_angle_site_symmetry_3
_geom_angle
_geom_angle_publ_flag
N12 1_454 Mn1 N3 . 97.71(17) yes
N12 1_454 Mn1 N4 . 93.50(17) yes
N3 . Mn1 N4 . 71.18(16) yes
N12 1_454 Mn1 N5 . 87.68(17) yes
N3 . Mn1 N5 . 142.86(17) yes
N4 . Mn1 N5 . 71.83(16) yes
N12 1_454 Mn1 N11 . 168.99(18) yes
N3 . Mn1 N11 . 92.00(16) yes
N4 . Mn1 N11 . 94.53(17) yes
N5 . Mn1 N11 . 87.68(16) yes
N12 1_454 Mn1 N21 . 85.99(19) yes
N3 . Mn1 N21 . 95.82(19) yes
N4 . Mn1 N21 . 166.83(18) yes
N5 . Mn1 N21 . 121.26(18) yes
N11 . Mn1 N21 . 87.90(19) yes
Au2 2_565 Au1 C11 . 81.74(16) yes
Au2 2_565 Au1 C12 . 99.39(16) yes
C11 . Au1 C12 . 178.5(2) yes
Au1 2_565 Au2 Au2 2_465 158.486(13) yes
Au1 2_565 Au2 C21 . 89.83(17) yes
Au2 2_465 Au2 C21 . 85.20(17) yes
Au1 2_565 Au2 C22 . 86.32(18) yes
Au2 2_465 Au2 C22 . 99.85(18) yes
C21 . Au2 C22 . 174.4(2) yes
Mn1 . N3 C31 . 123.3(4) yes
Mn1 . N3 C35 . 118.0(4) yes
C31 . N3 C35 . 118.6(5) yes
Mn1 . N4 C41 . 120.7(4) yes
Mn1 . N4 C45 . 120.0(4) yes
C41 . N4 C45 . 119.3(5) yes
Mn1 . N5 C51 . 118.2(3) yes
Mn1 . N5 C55 . 124.6(4) yes
C51 . N5 C55 . 117.2(5) yes
Mn1 . N11 C11 . 159.3(5) yes
Mn1 1_656 N12 C12 . 165.7(5) yes
Mn1 . N21 C21 . 172.6(5) yes
Au1 . C11 N11 . 175.6(5) yes
Au1 . C12 N12 . 178.4(5) yes
Au2 . C21 N21 . 175.4(6) yes
Au2 . C22 N22 . 175.3(6) yes
N3 . C31 C32 . 122.8(7) yes
N3 . C31 H311 . 118.4 no
C32 . C31 H311 . 118.8 no
C31 . C32 C33 . 118.2(6) yes
C31 . C32 H321 . 120.8 no
C33 . C32 H321 . 121.0 no
C32 . C33 C34 . 119.7(6) yes
C32 . C33 H331 . 120.4 no
C34 . C33 H331 . 119.9 no
C33 . C34 C35 . 119.6(6) yes
C33 . C34 H341 . 121.0 no
C35 . C34 H341 . 119.4 no
C34 . C35 N3 . 121.1(6) yes
C34 . C35 C41 . 123.5(6) yes
N3 . C35 C41 . 115.3(5) yes
C35 . C41 N4 . 114.8(5) yes
C35 . C41 C42 . 123.6(5) yes
N4 . C41 C42 . 121.6(5) yes
C41 . C42 C43 . 118.0(6) yes
C41 . C42 H421 . 121.2 no
C43 . C42 H421 . 120.8 no
Br1 . C43 C42 . 120.8(5) yes
Br1 . C43 C44 . 118.1(5) yes
C42 . C43 C44 . 121.0(6) yes
C43 . C44 C45 . 117.9(5) yes
C43 . C44 H441 . 120.7 no
C45 . C44 H441 . 121.4 no
C44 . C45 N4 . 122.2(5) yes
C44 . C45 C51 . 122.8(5) yes
N4 . C45 C51 . 115.0(5) yes
C45 . C51 N5 . 114.9(5) yes
C45 . C51 C52 . 123.4(5) yes
N5 . C51 C52 . 121.7(5) yes
C51 . C52 C53 . 119.6(6) yes
C51 . C52 H521 . 121.1 no
C53 . C52 H521 . 119.3 no
C52 . C53 C54 . 119.0(6) yes
C52 . C53 H531 . 120.7 no
C54 . C53 H531 . 120.3 no
C53 . C54 C55 . 118.4(6) yes
C53 . C54 H541 . 121.0 no
C55 . C54 H541 . 120.6 no
C54 . C55 N5 . 124.1(6) yes
C54 . C55 H551 . 119.8 no
N5 . C55 H551 . 116.1 no

loop_
_geom_bond_atom_site_label_1
_geom_bond_atom_site_label_2
_geom_bond_site_symmetry_2
_geom_bond_distance
_geom_bond_publ_flag
Mn1 N12 1_454 2.230(4) yes
Mn1 N3 . 2.294(5) yes
Mn1 N4 . 2.228(4) yes
Mn1 N5 . 2.261(4) yes
Mn1 N11 . 2.241(5) yes
Mn1 N21 . 2.150(5) yes
Au1 Au2 2_565 3.1253(5) yes
Au1 C11 . 1.977(5) yes
Au1 C12 . 1.976(5) yes
Au2 Au2 2_465 3.3098(6) yes
Au2 C21 . 1.987(6) yes
Au2 C22 . 1.974(7) yes
Br1 C43 . 1.893(6) yes
N3 C31 . 1.334(7) yes
N3 C35 . 1.348(7) yes
N4 C41 . 1.348(6) yes
N4 C45 . 1.337(6) yes
N5 C51 . 1.357(6) yes
N5 C55 . 1.334(6) yes
N11 C11 . 1.136(6) yes
N12 C12 . 1.146(6) yes
N21 C21 . 1.135(7) yes
N22 C22 . 1.145(8) yes
C31 C32 . 1.393(8) yes
C31 H311 . 0.948 no
C32 C33 . 1.359(9) yes
C32 H321 . 0.947 no
C33 C34 . 1.381(9) yes
C33 H331 . 0.942 no
C34 C35 . 1.381(7) yes
C34 H341 . 0.946 no
C35 C41 . 1.491(8) yes
C41 C42 . 1.392(8) yes
C42 C43 . 1.373(8) yes
C42 H421 . 0.950 no
C43 C44 . 1.374(8) yes
C44 C45 . 1.387(7) yes
C44 H441 . 0.949 no
C45 C51 . 1.498(7) yes
C51 C52 . 1.382(8) yes
C52 C53 . 1.384(8) yes
C52 H521 . 0.943 no
C53 C54 . 1.364(8) yes
C53 H531 . 0.938 no
C54 C55 . 1.380(8) yes
C54 H541 . 0.943 no
C55 H551 . 0.933 no
